data_7020465
loop_
_publ_author_name
'Zhang, Lili'
'Zhang, Hengchao'
'Zhang, Weisong'
'Gong, Jingjing'
'Hu, Hailiang'
'Yang, Yanan'
'Liu, Yang'
'Kang, Zhenhui'

_publ_section_title
;
 Water-capsule strategy in crystal engineering for water-solubility
 conversion from insoluble to soluble.
;
_journal_issue 43
_journal_name_full 'Dalton transactions (Cambridge, England : 2003)'
_journal_page_first 13277
_journal_page_last 13279
_journal_paper_doi 10.1039/c2dt31636f
_journal_volume 41
_journal_year 2012
_chemical_formula_moiety '[Na(H2O)4][V18O42(VO4)](H2O)16'
_chemical_formula_sum 'H40 Na O66 V19'
_chemical_formula_weight 2087.17
_chemical_name_systematic
;
?
;
_space_group_IT_number 87
_symmetry_cell_setting tetragonal
_symmetry_space_group_name_Hall '-I 4'
_symmetry_space_group_name_H-M 'I 4/m'
_atom_sites_solution_hydrogens geom
_atom_sites_solution_primary direct
_atom_sites_solution_secondary difmap
_audit_creation_method SHELXL-97
_cell_angle_alpha 90.00
_cell_angle_beta 90.00
_cell_angle_gamma 90.00
_cell_formula_units_Z 2
_cell_length_a 13.3146(10)
_cell_length_b 13.3146(10)
_cell_length_c 15.876(3)
_cell_measurement_reflns_used 9227
_cell_measurement_temperature 150(2)
_cell_measurement_theta_max 28.288
_cell_measurement_theta_min 3.060
_cell_volume 2814.5(6)
_computing_cell_refinement 'Bruker SAINT'
_computing_data_collection 'Bruker APEX2'
_computing_data_reduction 'Bruker SAINT'
_computing_molecular_graphics 'Bruker SHELXTL'
_computing_publication_material 'Bruker SHELXTL'
_computing_structure_refinement 'SHELXL-97 (Sheldrick, 1997)'
_computing_structure_solution 'SHELXS-97 (Sheldrick, 1990)'
_diffrn_ambient_temperature 150(2)
_diffrn_measured_fraction_theta_full 0.988
_diffrn_measured_fraction_theta_max 0.988
_diffrn_measurement_device_type 'Bruker APEX-II CCD'
_diffrn_measurement_method '\f and \w scans'
_diffrn_radiation_monochromator graphite
_diffrn_radiation_source 'fine-focus sealed tube'
_diffrn_radiation_type MoK\a
_diffrn_radiation_wavelength 0.71073
_diffrn_reflns_av_R_equivalents 0.0225
_diffrn_reflns_av_sigmaI/netI 0.0087
_diffrn_reflns_limit_h_max 15
_diffrn_reflns_limit_h_min -15
_diffrn_reflns_limit_k_max 15
_diffrn_reflns_limit_k_min -15
_diffrn_reflns_limit_l_max 18
_diffrn_reflns_limit_l_min -18
_diffrn_reflns_number 18536
_diffrn_reflns_theta_full 24.99
_diffrn_reflns_theta_max 24.99
_diffrn_reflns_theta_min 2.00
_exptl_absorpt_coefficient_mu 3.133
_exptl_absorpt_correction_T_max 0.7447
_exptl_absorpt_correction_T_min 0.5081
_exptl_absorpt_correction_type multi-scan
_exptl_absorpt_process_details 'SADABS, Sheldrick, 1996'
_exptl_crystal_colour black
_exptl_crystal_density_diffrn 2.463
_exptl_crystal_density_method 'not measured'
_exptl_crystal_description block
_exptl_crystal_F_000 2032
_exptl_crystal_size_max 0.25
_exptl_crystal_size_mid 0.15
_exptl_crystal_size_min 0.10
_refine_diff_density_max 0.735
_refine_diff_density_min -3.269
_refine_diff_density_rms 0.182
_refine_ls_extinction_method none
_refine_ls_goodness_of_fit_ref 1.114
_refine_ls_hydrogen_treatment constr
_refine_ls_matrix_type full
_refine_ls_number_parameters 113
_refine_ls_number_reflns 1284
_refine_ls_number_restraints 0
_refine_ls_restrained_S_all 1.114
_refine_ls_R_factor_all 0.0606
_refine_ls_R_factor_gt 0.0586
_refine_ls_shift/su_max 0.000
_refine_ls_shift/su_mean 0.000
_refine_ls_structure_factor_coef Fsqd
_refine_ls_weighting_details 'calc w=1/[\s^2^(Fo^2^)+(0.0608P)^2^+61.8067P] where P=(Fo^2^+2Fc^2^)/3'
_refine_ls_weighting_scheme calc
_refine_ls_wR_factor_gt 0.1575
_refine_ls_wR_factor_ref 0.1592
_reflns_number_gt 1219
_reflns_number_total 1284
_reflns_threshold_expression >2sigma(I)
_cod_data_source_file c2dt31636f.txt
_cod_data_source_block 1
_cod_depositor_comments
;
The following automatic conversions were performed:

'_symmetry_cell_setting' value 'Tetragonal' changed to 'tetragonal'
according to /home/saulius/struct/CIF-dictionaries/cif_core.dic
dictionary named 'cif_core.dic' version 2.4.2 from 2011-04-26.

Automatic conversion script
Id: cif_fix_values 1891 2012-01-12 08:04:46Z andrius 
;
_cod_original_cell_volume 2814.4(5)
_cod_original_sg_symbol_H-M I4/m
_cod_database_code 7020465

loop_
_symmetry_equiv_pos_as_xyz
'x, y, z'
'-x, -y, z'
'-y, x, z'
'y, -x, z'
'x+1/2, y+1/2, z+1/2'
'-x+1/2, -y+1/2, z+1/2'
'-y+1/2, x+1/2, z+1/2'
'y+1/2, -x+1/2, z+1/2'
'-x, -y, -z'
'x, y, -z'
'y, -x, -z'
'-y, x, -z'
'-x+1/2, -y+1/2, -z+1/2'
'x+1/2, y+1/2, -z+1/2'
'y+1/2, -x+1/2, -z+1/2'
'-y+1/2, x+1/2, -z+1/2'

loop_
_atom_site_label
_atom_site_type_symbol
_atom_site_fract_x
_atom_site_fract_y
_atom_site_fract_z
_atom_site_U_iso_or_equiv
_atom_site_adp_type
_atom_site_occupancy
_atom_site_symmetry_multiplicity
_atom_site_calc_flag
_atom_site_refinement_flags
V1 V 0.0000 1.0000 0.0000 0.0455(10) Uani 1 8 d S
V2 V 0.28660(12) 0.92856(12) 0.0000 0.0296(5) Uani 1 2 d S
V3 V 0.13884(12) 0.76822(12) 0.0000 0.0284(4) Uani 1 2 d S
V4 V -0.04742(9) 0.81538(8) 0.15999(7) 0.0289(4) Uani 1 1 d .
V5 V 0.0000 1.0000 0.24795(14) 0.0283(6) Uani 1 4 d S
Na1 Na 0.0000 1.0000 0.5000 0.0345(18) Uani 1 8 d S
O1 O 0.0470(7) 0.9203(6) 0.0553(5) 0.0245(19) Uani 0.50 1 d P
O2 O 0.4045(5) 0.9004(6) 0.0000 0.046(2) Uani 1 2 d S
O3 O 0.2006(6) 0.6651(5) 0.0000 0.047(2) Uani 1 2 d S
O4 O -0.0705(5) 0.7323(5) 0.2307(4) 0.0532(16) Uani 1 1 d .
O5 O 0.0000 1.0000 0.3495(6) 0.050(3) Uani 1 4 d S
O6 O 0.2151(4) 0.8473(4) 0.0796(3) 0.0391(12) Uani 1 1 d .
O7 O 0.0330(4) 0.7403(4) 0.0799(3) 0.0416(13) Uani 1 1 d .
O8 O 0.0685(4) 0.8847(4) 0.2061(4) 0.0416(13) Uani 1 1 d .
O9 O -0.0091(7) 1.1759(6) 0.5000 0.056(2) Uani 1 2 d S
H9A H -0.0476 1.2268 0.5000 0.068 Uiso 1 2 d SR
H9B H 0.0512 1.1970 0.5000 0.068 Uiso 1 2 d SR
O1W O 0.0456(6) 0.4092(6) 0.6459(6) 0.088(3) Uani 1 1 d .
H1WA H 0.0539 0.3651 0.6840 0.106 Uiso 1 1 d R
H1WB H 0.1029 0.4256 0.6267 0.106 Uiso 1 1 d R
O2W O 0.8810(7) 0.2307(7) 0.3563(6) 0.093(3) Uani 1 1 d .
H2WA H 0.8257 0.2618 0.3626 0.112 Uiso 1 1 d R
H2WB H 0.8812 0.2026 0.3082 0.112 Uiso 1 1 d R

loop_
_atom_site_aniso_label
_atom_site_aniso_U_11
_atom_site_aniso_U_22
_atom_site_aniso_U_33
_atom_site_aniso_U_23
_atom_site_aniso_U_13
_atom_site_aniso_U_12
V1 0.0467(14) 0.0467(14) 0.043(2) 0.000 0.000 0.000
V2 0.0200(8) 0.0296(9) 0.0392(10) 0.000 0.000 0.0020(6)
V3 0.0239(8) 0.0187(8) 0.0425(10) 0.000 0.000 0.0044(6)
V4 0.0355(7) 0.0246(6) 0.0266(7) 0.0073(5) 0.0016(5) -0.0027(4)
V5 0.0343(8) 0.0343(8) 0.0162(11) 0.000 0.000 0.000
Na1 0.037(3) 0.037(3) 0.029(4) 0.000 0.000 0.000
O1 0.025(4) 0.026(4) 0.022(5) 0.001(4) -0.003(4) 0.001(3)
O2 0.023(4) 0.053(5) 0.063(5) 0.000 0.000 0.007(3)
O3 0.038(4) 0.024(4) 0.078(6) 0.000 0.000 0.008(3)
O4 0.069(4) 0.047(3) 0.043(3) 0.023(3) 0.007(3) -0.004(3)
O5 0.069(5) 0.069(5) 0.014(5) 0.000 0.000 0.000
O6 0.042(3) 0.038(3) 0.037(3) -0.008(2) 0.006(2) -0.012(2)
O7 0.029(3) 0.055(3) 0.040(3) -0.012(3) 0.003(2) -0.005(2)
O8 0.036(3) 0.041(3) 0.048(3) -0.009(2) 0.006(2) -0.007(2)
O9 0.042(5) 0.033(4) 0.094(7) 0.000 0.000 -0.002(3)
O1W 0.075(5) 0.074(5) 0.116(7) 0.035(5) 0.016(5) 0.012(4)
O2W 0.105(7) 0.108(7) 0.067(5) -0.011(5) 0.011(5) 0.053(5)

loop_
_atom_type_symbol
_atom_type_description
_atom_type_scat_dispersion_real
_atom_type_scat_dispersion_imag
_atom_type_scat_source
H H 0.0000 0.0000 'International Tables Vol C Tables 4.2.6.8 and 6.1.1.4'
O O 0.0106 0.0060 'International Tables Vol C Tables 4.2.6.8 and 6.1.1.4'
V V 0.3005 0.5294 'International Tables Vol C Tables 4.2.6.8 and 6.1.1.4'
Na Na 0.0362 0.0249 'International Tables Vol C Tables 4.2.6.8 and 6.1.1.4'

loop_
_geom_angle_atom_site_label_1
_geom_angle_atom_site_label_2
_geom_angle_atom_site_label_3
_geom_angle
_geom_angle_site_symmetry_1
_geom_angle_site_symmetry_3
O1 V1 O1 109.7(3) 11_465 2_575
O1 V1 O1 180.000(2) 11_465 3_665
O1 V1 O1 70.3(3) 2_575 3_665
O1 V1 O1 70.3(3) 11_465 9_575
O1 V1 O1 71.0(6) 2_575 9_575
O1 V1 O1 109.7(3) 3_665 9_575
O1 V1 O1 71.0(6) 11_465 4_465
O1 V1 O1 70.3(3) 2_575 4_465
O1 V1 O1 109.0(6) 3_665 4_465
O1 V1 O1 109.7(3) 9_575 4_465
O1 V1 O1 109.7(3) 11_465 .
O1 V1 O1 109.0(6) 2_575 .
O1 V1 O1 70.3(3) 3_665 .
O1 V1 O1 180.0(5) 9_575 .
O1 V1 O1 70.3(3) 4_465 .
O1 V1 O1 109.0(6) 11_465 12_665
O1 V1 O1 109.7(3) 2_575 12_665
O1 V1 O1 71.0(6) 3_665 12_665
O1 V1 O1 70.3(3) 9_575 12_665
O1 V1 O1 180.000(2) 4_465 12_665
O1 V1 O1 109.7(3) . 12_665
O1 V1 O1 70.3(3) 11_465 10
O1 V1 O1 180.0(5) 2_575 10
O1 V1 O1 109.7(3) 3_665 10
O1 V1 O1 109.0(6) 9_575 10
O1 V1 O1 109.7(3) 4_465 10
O1 V1 O1 71.0(6) . 10
O1 V1 O1 70.3(3) 12_665 10
O2 V2 O7 110.5(3) . 3_665
O2 V2 O7 110.5(3) . 12_665
O7 V2 O7 82.9(3) 3_665 12_665
O2 V2 O6 110.6(3) . 10
O7 V2 O6 138.9(3) 3_665 10
O7 V2 O6 83.1(2) 12_665 10
O2 V2 O6 110.6(3) . .
O7 V2 O6 83.1(2) 3_665 .
O7 V2 O6 138.9(3) 12_665 .
O6 V2 O6 82.5(3) 10 .
O2 V2 V3 118.0(3) . 3_665
O7 V2 V3 41.45(16) 3_665 3_665
O7 V2 V3 41.45(16) 12_665 3_665
O6 V2 V3 114.88(17) 10 3_665
O6 V2 V3 114.88(17) . 3_665
O2 V2 V4 118.78(3) . 12_665
O7 V2 V4 114.35(18) 3_665 12_665
O7 V2 V4 41.58(16) 12_665 12_665
O6 V2 V4 41.55(15) 10 12_665
O6 V2 V4 114.05(17) . 12_665
V3 V2 V4 77.00(4) 3_665 12_665
O2 V2 V4 118.78(3) . 3_665
O7 V2 V4 41.58(16) 3_665 3_665
O7 V2 V4 114.35(18) 12_665 3_665
O6 V2 V4 114.05(17) 10 3_665
O6 V2 V4 41.55(15) . 3_665
V3 V2 V4 77.00(4) 3_665 3_665
V4 V2 V4 122.45(7) 12_665 3_665
O2 V2 V3 119.3(3) . .
O7 V2 V3 114.01(17) 3_665 .
O7 V2 V3 114.01(17) 12_665 .
O6 V2 V3 41.27(16) 10 .
O6 V2 V3 41.27(16) . .
V3 V2 V3 122.73(8) 3_665 .
V4 V2 V3 76.33(4) 12_665 .
V4 V2 V3 76.33(4) 3_665 .
O3 V3 O7 102.1(3) . 10
O3 V3 O7 102.1(3) . .
O7 V3 O7 82.1(3) 10 .
O3 V3 O6 101.4(3) . .
O7 V3 O6 156.5(3) 10 .
O7 V3 O6 93.4(2) . .
O3 V3 O6 101.4(3) . 10
O7 V3 O6 93.4(2) 10 10
O7 V3 O6 156.5(3) . 10
O6 V3 O6 81.6(3) . 10
O3 V3 V2 106.3(3) . 11_465
O7 V3 V2 41.03(16) 10 11_465
O7 V3 V2 41.03(16) . 11_465
O6 V3 V2 130.22(16) . 11_465
O6 V3 V2 130.22(16) 10 11_465
O3 V3 V2 106.4(3) . .
O7 V3 V2 129.47(16) 10 .
O7 V3 V2 129.47(16) . .
O6 V3 V2 40.84(16) . .
O6 V3 V2 40.84(16) 10 .
V2 V3 V2 147.27(8) 11_465 .
O4 V4 O8 101.3(3) . 4_465
O4 V4 O6 100.2(3) . 4_465
O8 V4 O6 94.5(2) 4_465 4_465
O4 V4 O7 102.1(3) . .
O8 V4 O7 156.6(3) 4_465 .
O6 V4 O7 81.9(2) 4_465 .
O4 V4 O8 102.5(3) . .
O8 V4 O8 81.3(3) 4_465 .
O6 V4 O8 157.3(2) 4_465 .
O7 V4 O8 93.1(2) . .
O4 V4 V5 106.8(2) . .
O8 V4 V5 40.64(16) 4_465 .
O6 V4 V5 130.74(16) 4_465 .
O7 V4 V5 129.26(16) . .
O8 V4 V5 40.67(16) . .
O4 V4 V2 105.6(2) . 11_465
O8 V4 V2 130.90(17) 4_465 11_465
O6 V4 V2 40.98(16) 4_465 11_465
O7 V4 V2 40.97(16) . 11_465
O8 V4 V2 129.87(17) . 11_465
V5 V4 V2 147.59(6) . 11_465
O5 V5 O8 110.40(19) . 4_465
O5 V5 O8 110.40(19) . 2_575
O8 V5 O8 83.02(12) 4_465 2_575
O5 V5 O8 110.40(19) . .
O8 V5 O8 83.02(12) 4_465 .
O8 V5 O8 139.2(4) 2_575 .
O5 V5 O8 110.40(19) . 3_665
O8 V5 O8 139.2(4) 4_465 3_665
O8 V5 O8 83.02(12) 2_575 3_665
O8 V5 O8 83.02(12) . 3_665
O5 V5 V4 118.82(4) . 4_465
O8 V5 V4 41.64(16) 4_465 4_465
O8 V5 V4 41.41(16) 2_575 4_465
O8 V5 V4 114.46(18) . 4_465
O8 V5 V4 114.29(18) 3_665 4_465
O5 V5 V4 118.82(4) . .
O8 V5 V4 41.41(16) 4_465 .
O8 V5 V4 114.29(18) 2_575 .
O8 V5 V4 41.64(16) . .
O8 V5 V4 114.46(18) 3_665 .
V4 V5 V4 76.56(4) 4_465 .
O5 V5 V4 118.82(4) . 2_575
O8 V5 V4 114.46(18) 4_465 2_575
O8 V5 V4 41.64(16) 2_575 2_575
O8 V5 V4 114.29(18) . 2_575
O8 V5 V4 41.41(16) 3_665 2_575
V4 V5 V4 76.56(4) 4_465 2_575
V4 V5 V4 122.36(9) . 2_575
O5 V5 V4 118.82(4) . 3_665
O8 V5 V4 114.29(18) 4_465 3_665
O8 V5 V4 114.46(18) 2_575 3_665
O8 V5 V4 41.41(16) . 3_665
O8 V5 V4 41.64(16) 3_665 3_665
V4 V5 V4 122.36(9) 4_465 3_665
V4 V5 V4 76.56(4) . 3_665
V4 V5 V4 76.56(4) 2_575 3_665
O9 Na1 O9 90.0 3_665 .
O9 Na1 O9 90.000(1) 3_665 9_576
O9 Na1 O9 180.000(1) . 9_576
O9 Na1 O9 180.0 3_665 11_466
O9 Na1 O9 90.000(1) . 11_466
O9 Na1 O9 90.000(1) 9_576 11_466
O9 Na1 O5 90.000(1) 3_665 .
O9 Na1 O5 90.0 . .
O9 Na1 O5 90.0 9_576 .
O9 Na1 O5 90.000(1) 11_466 .
O9 Na1 O5 90.000(1) 3_665 9_576
O9 Na1 O5 90.0 . 9_576
O9 Na1 O5 90.0 9_576 9_576
O9 Na1 O5 90.000(1) 11_466 9_576
O5 Na1 O5 180.000(1) . 9_576
V1 O1 O1 54.85(16) . 4_465
V1 O1 O1 54.85(16) . 3_665
O1 O1 O1 90.000(1) 4_465 3_665
V1 O1 O1 54.5(3) . 10
O1 O1 O1 90.000(1) 4_465 10
O1 O1 O1 90.0 3_665 10
V5 O5 Na1 180.0 . .
V2 O6 V3 97.9(2) . .
V2 O6 V4 97.5(2) . 3_665
V3 O6 V4 135.6(3) . 3_665
V2 O7 V3 97.5(2) 11_465 .
V2 O7 V4 97.5(2) 11_465 .
V3 O7 V4 137.2(3) . .
V5 O8 V4 98.0(2) . 3_665
V5 O8 V4 97.7(2) . .
V4 O8 V4 135.6(3) 3_665 .

loop_
_geom_bond_atom_site_label_1
_geom_bond_atom_site_label_2
_geom_bond_distance
_geom_bond_site_symmetry_2
V1 O1 1.513(8) 11_465
V1 O1 1.513(8) 2_575
V1 O1 1.513(8) 3_665
V1 O1 1.513(8) 9_575
V1 O1 1.513(8) 4_465
V1 O1 1.513(8) .
V1 O1 1.513(8) 12_665
V1 O1 1.513(8) 10
V2 O2 1.614(7) .
V2 O7 1.916(5) 3_665
V2 O7 1.916(5) 12_665
V2 O6 1.917(5) 10
V2 O6 1.917(5) .
V2 V3 2.893(2) 3_665
V2 V4 2.8978(15) 12_665
V2 V4 2.8978(15) 3_665
V2 V3 2.903(2) .
V3 O3 1.600(7) .
V3 O7 1.932(5) 10
V3 O7 1.932(5) .
V3 O6 1.933(5) .
V3 O6 1.933(5) 10
V3 V2 2.893(2) 11_465
V4 O4 1.605(5) .
V4 O8 1.934(5) 4_465
V4 O6 1.938(5) 4_465
V4 O7 1.940(5) .
V4 O8 1.942(5) .
V4 V5 2.8967(16) .
V4 V2 2.8978(15) 11_465
V5 O5 1.613(10) .
V5 O8 1.905(5) 4_465
V5 O8 1.905(5) 2_575
V5 O8 1.905(5) .
V5 O8 1.905(5) 3_665
V5 V4 2.8967(16) 4_465
V5 V4 2.8967(16) 2_575
V5 V4 2.8967(16) 3_665
Na1 O9 2.345(8) 3_665
Na1 O9 2.345(8) .
Na1 O9 2.345(8) 9_576
Na1 O9 2.345(8) 11_466
Na1 O5 2.389(10) .
Na1 O5 2.389(10) 9_576
O1 O1 1.743(12) 4_465
O1 O1 1.743(12) 3_665
O1 O1 1.757(17) 10
O6 V4 1.938(5) 3_665
O7 V2 1.916(5) 11_465
O8 V4 1.934(5) 3_665
